data_7056951
loop_
_publ_author_name
'Kole\<sa Dobravc, Tanja'
'Maejima, Keiichi'
'Yoshikawa, Yutaka'
'Meden, Anton'
'Yasui, Hiroyuki'
'Perdih, Franc'

_publ_section_title
;
 Bis(picolinato) complexes of vanadium and zinc as potential antidiabetic
 agents: synthesis, structural elucidation and in vitro insulin-mimetic
 activity study
;
_journal_name_full 'New Journal of Chemistry'
_journal_paper_doi 10.1039/C7NJ04189F
_journal_year 2018
_chemical_formula_moiety 'C24 H16 N4 O6 Zn'
_chemical_formula_sum 'C24 H16 N4 O6 Zn'
_chemical_formula_weight 521.78
_space_group_crystal_system monoclinic
_space_group_IT_number 14
_space_group_name_Hall '-P 2ybc'
_space_group_name_H-M_alt 'P 1 21/c 1'
_symmetry_space_group_name_Hall '-P 2ybc'
_symmetry_space_group_name_H-M 'P 1 21/c 1'
_atom_sites_solution_hydrogens geom
_audit_creation_method SHELXL-2014/7
_audit_update_record
;
2017-09-12 deposited with the CCDC.
2018-01-24 downloaded from the CCDC.
;
_cell_angle_alpha 90
_cell_angle_beta 92.8360(10)
_cell_angle_gamma 90
_cell_formula_units_Z 4
_cell_length_a 14.0406(2)
_cell_length_b 10.5121(2)
_cell_length_c 13.9610(2)
_cell_measurement_reflns_used 9330
_cell_measurement_temperature 150(2)
_cell_measurement_theta_max 74.4910
_cell_measurement_theta_min 5.2260
_cell_volume 2058.07(6)
_computing_cell_refinement 'CrysAlis PRO (Agilent, 2013)'
_computing_data_collection 'CrysAlis PRO (Agilent, 2013)'
_computing_data_reduction 'CrysAlis PRO (Agilent, 2013)'
_computing_molecular_graphics 'ORTEP-3 for Windows version 2.02 (Farrugia, 2008)'
_computing_publication_material 'WinGX publication routines (Farrugia, 1999)'
_computing_structure_refinement 'SHELXL-2014/7 (Sheldrick, 2015)'
_computing_structure_solution 'SHELXS-97 (Sheldrick, 2008)'
_diffrn_ambient_temperature 150(2)
_diffrn_detector_area_resol_mean 10.4933
_diffrn_measured_fraction_theta_full 1.000
_diffrn_measured_fraction_theta_max 0.993
_diffrn_measurement_device_type 'SuperNova, Dual, Cu at zero, Atlas'
_diffrn_measurement_method '\w scans'
_diffrn_radiation_monochromator mirror
_diffrn_radiation_source 'SuperNova (Cu) X-ray Source'
_diffrn_radiation_type CuK\a
_diffrn_radiation_wavelength 1.54184
_diffrn_reflns_av_R_equivalents 0.0272
_diffrn_reflns_av_unetI/netI 0.0195
_diffrn_reflns_Laue_measured_fraction_full 1.000
_diffrn_reflns_Laue_measured_fraction_max 0.993
_diffrn_reflns_limit_h_max 16
_diffrn_reflns_limit_h_min -17
_diffrn_reflns_limit_k_max 13
_diffrn_reflns_limit_k_min -13
_diffrn_reflns_limit_l_max 17
_diffrn_reflns_limit_l_min -17
_diffrn_reflns_number 17368
_diffrn_reflns_point_group_measured_fraction_full 1.000
_diffrn_reflns_point_group_measured_fraction_max 0.993
_diffrn_reflns_theta_full 67.684
_diffrn_reflns_theta_max 74.826
_diffrn_reflns_theta_min 3.151
_exptl_absorpt_coefficient_mu 2.133
_exptl_absorpt_correction_T_max 0.9586
_exptl_absorpt_correction_T_min 0.8479
_exptl_absorpt_correction_type multi-scan
_exptl_absorpt_process_details '(CrysAlis PRO; Agilent, 2013)'
_exptl_crystal_colour colorless
_exptl_crystal_density_diffrn 1.684
_exptl_crystal_description plate
_exptl_crystal_F_000 1064
_exptl_crystal_size_max 0.080
_exptl_crystal_size_mid 0.060
_exptl_crystal_size_min 0.020
_refine_diff_density_max 0.294
_refine_diff_density_min -0.449
_refine_diff_density_rms 0.052
_refine_ls_extinction_method none
_refine_ls_goodness_of_fit_ref 1.033
_refine_ls_hydrogen_treatment constr
_refine_ls_matrix_type full
_refine_ls_number_parameters 318
_refine_ls_number_reflns 4199
_refine_ls_number_restraints 0
_refine_ls_restrained_S_all 1.033
_refine_ls_R_factor_all 0.0300
_refine_ls_R_factor_gt 0.0265
_refine_ls_shift/su_max 0.001
_refine_ls_shift/su_mean 0.000
_refine_ls_structure_factor_coef Fsqd
_refine_ls_weighting_details 'w=1/[\s^2^(Fo^2^)+(0.0372P)^2^+0.9582P] where P=(Fo^2^+2Fc^2^)/3'
_refine_ls_weighting_scheme calc
_refine_ls_wR_factor_gt 0.0683
_refine_ls_wR_factor_ref 0.0709
_reflns_Friedel_coverage 0.000
_reflns_number_gt 3825
_reflns_number_total 4199
_reflns_threshold_expression 'I > 2\s(I)'
_cod_data_source_file c7nj04189f2.cif
_cod_data_source_block 12
_cod_database_code 7056951
_shelx_shelxl_version_number 2014/7
_shelx_space_group_comment
;
The symmetry employed for this shelxl refinement is uniquely defined
by the following loop, which should always be used as a source of
symmetry information in preference to the above space-group names.
They are only intended as comments.
;
_shelx_estimated_absorpt_t_min 0.848
_shelx_estimated_absorpt_t_max 0.959

loop_
_space_group_symop_operation_xyz
'x, y, z'
'-x, y+1/2, -z+1/2'
'-x, -y, -z'
'x, -y-1/2, z-1/2'

loop_
_atom_site_label
_atom_site_type_symbol
_atom_site_fract_x
_atom_site_fract_y
_atom_site_fract_z
_atom_site_U_iso_or_equiv
_atom_site_adp_type
_atom_site_occupancy
_atom_site_site_symmetry_order
_atom_site_calc_flag
_atom_site_refinement_flags_posn
_atom_site_refinement_flags_adp
Zn1 Zn 0.74604(2) 0.03796(2) 0.32039(2) 0.02003(7) Uani 1 1 d . .
N1 N 0.83636(9) -0.08558(13) 0.24283(10) 0.0217(3) Uani 1 1 d . .
N2 N 0.82233(9) 0.20828(13) 0.34172(9) 0.0216(3) Uani 1 1 d . .
N3 N 0.61389(9) 0.13602(13) 0.36414(9) 0.0223(3) Uani 1 1 d . .
N4 N 0.64563(9) -0.11508(13) 0.33606(9) 0.0213(3) Uani 1 1 d . .
O1 O 0.70349(8) 0.08003(11) 0.17712(8) 0.0255(2) Uani 1 1 d . .
O2 O 0.70355(9) -0.00144(12) 0.02913(9) 0.0317(3) Uani 1 1 d . .
O3 O 0.80682(10) -0.19406(13) -0.00319(9) 0.0346(3) Uani 1 1 d . .
H3 H 0.7686 -0.1341 -0.0153 0.052 Uiso 1 1 calc R U
O4 O 0.81036(8) 0.00591(11) 0.45651(8) 0.0236(2) Uani 1 1 d . .
O5 O 0.88727(10) 0.10820(13) 0.57765(9) 0.0348(3) Uani 1 1 d . .
O6 O 0.93218(10) 0.34099(13) 0.55885(10) 0.0378(3) Uani 1 1 d . .
H6 H 0.9252 0.2710 0.5867 0.057 Uiso 1 1 calc R U
C1 C 0.73223(11) 0.00285(15) 0.11561(11) 0.0231(3) Uani 1 1 d . .
C2 C 0.80593(11) -0.09347(15) 0.14982(11) 0.0215(3) Uani 1 1 d . .
C3 C 0.83805(12) -0.18804(16) 0.08920(12) 0.0255(3) Uani 1 1 d . .
C4 C 0.90230(12) -0.27833(16) 0.12706(13) 0.0290(3) Uani 1 1 d . .
H4 H 0.9235 -0.3461 0.0885 0.035 Uiso 1 1 calc R U
C5 C 0.93439(12) -0.26706(16) 0.22176(13) 0.0286(3) Uani 1 1 d . .
H5 H 0.9797 -0.3259 0.2484 0.034 Uiso 1 1 calc R U
C6 C 0.90027(11) -0.16920(16) 0.27842(12) 0.0256(3) Uani 1 1 d . .
H6A H 0.9230 -0.1620 0.3434 0.031 Uiso 1 1 calc R U
C7 C 0.85141(11) 0.10161(15) 0.49361(11) 0.0228(3) Uani 1 1 d . .
C8 C 0.85768(10) 0.21893(15) 0.43229(11) 0.0213(3) Uani 1 1 d . .
C9 C 0.89784(12) 0.33205(16) 0.46766(12) 0.0268(3) Uani 1 1 d . .
C10 C 0.90129(13) 0.43604(16) 0.40539(14) 0.0323(4) Uani 1 1 d . .
H10 H 0.9277 0.5147 0.4270 0.039 Uiso 1 1 calc R U
C11 C 0.86587(13) 0.42253(17) 0.31256(14) 0.0320(4) Uani 1 1 d . .
H11 H 0.8682 0.4919 0.2692 0.038 Uiso 1 1 calc R U
C12 C 0.82654(12) 0.30710(16) 0.28206(12) 0.0272(3) Uani 1 1 d . .
H12 H 0.8023 0.2985 0.2177 0.033 Uiso 1 1 calc R U
C13 C 0.59971(13) 0.25857(16) 0.38100(12) 0.0274(3) Uani 1 1 d . .
H13 H 0.6521 0.3154 0.3778 0.033 Uiso 1 1 calc R U
C14 C 0.51049(13) 0.30798(17) 0.40344(12) 0.0317(4) Uani 1 1 d . .
H14 H 0.5029 0.3965 0.4145 0.038 Uiso 1 1 calc R U
C15 C 0.43478(13) 0.22693(18) 0.40917(12) 0.0308(4) Uani 1 1 d . .
H15 H 0.3740 0.2589 0.4240 0.037 Uiso 1 1 calc R U
C16 C 0.44721(12) 0.09632(17) 0.39305(11) 0.0259(3) Uani 1 1 d . .
C17 C 0.53910(11) 0.05529(16) 0.37043(10) 0.0214(3) Uani 1 1 d . .
C18 C 0.55577(11) -0.07815(15) 0.35559(10) 0.0211(3) Uani 1 1 d . .
C19 C 0.48091(11) -0.16567(17) 0.36408(11) 0.0252(3) Uani 1 1 d . .
C20 C 0.50205(13) -0.29622(17) 0.35387(12) 0.0296(4) Uani 1 1 d . .
H20 H 0.4535 -0.3584 0.3590 0.035 Uiso 1 1 calc R U
C21 C 0.59314(13) -0.33215(16) 0.33649(12) 0.0290(4) Uani 1 1 d . .
H21 H 0.6089 -0.4196 0.3306 0.035 Uiso 1 1 calc R U
C22 C 0.66285(12) -0.23826(16) 0.32744(11) 0.0252(3) Uani 1 1 d . .
H22 H 0.7257 -0.2643 0.3144 0.030 Uiso 1 1 calc R U
C23 C 0.37194(12) 0.0048(2) 0.39968(12) 0.0310(4) Uani 1 1 d . .
H23 H 0.3098 0.0325 0.4140 0.037 Uiso 1 1 calc R U
C24 C 0.38844(12) -0.12032(19) 0.38579(12) 0.0307(4) Uani 1 1 d . .
H24 H 0.3376 -0.1793 0.3905 0.037 Uiso 1 1 calc R U

loop_
_atom_site_aniso_label
_atom_site_aniso_U_11
_atom_site_aniso_U_22
_atom_site_aniso_U_33
_atom_site_aniso_U_23
_atom_site_aniso_U_13
_atom_site_aniso_U_12
Zn1 0.01899(11) 0.01884(11) 0.02214(11) -0.00099(7) -0.00012(8) -0.00224(7)
N1 0.0177(6) 0.0222(6) 0.0252(6) 0.0001(5) 0.0012(5) -0.0011(5)
N2 0.0185(6) 0.0218(6) 0.0245(6) 0.0010(5) 0.0007(5) -0.0026(5)
N3 0.0226(6) 0.0222(6) 0.0220(6) 0.0005(5) 0.0008(5) 0.0005(5)
N4 0.0207(6) 0.0212(6) 0.0217(6) 0.0000(5) -0.0016(5) -0.0036(5)
O1 0.0255(5) 0.0256(6) 0.0251(5) 0.0002(4) -0.0015(4) 0.0049(5)
O2 0.0384(7) 0.0329(6) 0.0233(6) 0.0006(5) -0.0053(5) 0.0021(5)
O3 0.0468(8) 0.0309(6) 0.0259(6) -0.0067(5) 0.0010(5) -0.0005(6)
O4 0.0262(5) 0.0209(5) 0.0234(5) 0.0021(4) -0.0014(4) -0.0030(4)
O5 0.0459(7) 0.0349(7) 0.0228(6) 0.0003(5) -0.0069(5) -0.0059(6)
O6 0.0459(8) 0.0345(7) 0.0325(7) -0.0089(5) -0.0040(6) -0.0124(6)
C1 0.0208(7) 0.0220(7) 0.0261(8) 0.0012(6) -0.0016(6) -0.0028(6)
C2 0.0205(7) 0.0196(7) 0.0245(7) 0.0004(6) 0.0015(6) -0.0026(6)
C3 0.0268(8) 0.0220(7) 0.0279(8) -0.0023(6) 0.0043(6) -0.0064(6)
C4 0.0269(8) 0.0206(7) 0.0399(9) -0.0047(7) 0.0078(7) -0.0025(6)
C5 0.0208(7) 0.0218(8) 0.0433(10) 0.0040(7) 0.0022(7) 0.0004(6)
C6 0.0211(7) 0.0252(8) 0.0304(8) 0.0027(6) -0.0010(6) 0.0003(6)
C7 0.0219(7) 0.0249(8) 0.0215(7) -0.0008(6) 0.0013(6) -0.0004(6)
C8 0.0181(7) 0.0215(7) 0.0245(7) -0.0008(6) 0.0026(5) -0.0014(6)
C9 0.0239(8) 0.0246(8) 0.0319(8) -0.0070(7) 0.0020(6) -0.0040(6)
C10 0.0308(9) 0.0204(7) 0.0461(10) -0.0048(7) 0.0045(7) -0.0062(7)
C11 0.0300(8) 0.0220(8) 0.0444(10) 0.0075(7) 0.0042(7) -0.0027(7)
C12 0.0266(8) 0.0253(8) 0.0296(8) 0.0060(7) 0.0012(6) -0.0032(6)
C13 0.0315(8) 0.0232(8) 0.0277(8) 0.0021(6) 0.0037(6) 0.0011(7)
C14 0.0398(10) 0.0285(8) 0.0273(8) 0.0013(7) 0.0064(7) 0.0102(7)
C15 0.0294(8) 0.0392(10) 0.0242(8) 0.0038(7) 0.0056(6) 0.0112(7)
C16 0.0227(7) 0.0368(9) 0.0183(7) 0.0035(6) 0.0004(6) 0.0032(7)
C17 0.0200(7) 0.0271(8) 0.0169(7) 0.0028(6) -0.0005(5) -0.0002(6)
C18 0.0204(7) 0.0260(8) 0.0168(6) 0.0010(6) -0.0016(5) -0.0039(6)
C19 0.0242(8) 0.0329(8) 0.0182(7) 0.0019(6) -0.0025(6) -0.0080(7)
C20 0.0331(9) 0.0300(8) 0.0252(8) 0.0001(7) -0.0028(6) -0.0132(7)
C21 0.0374(9) 0.0225(8) 0.0267(8) -0.0002(6) -0.0030(7) -0.0075(7)
C22 0.0270(8) 0.0230(8) 0.0254(7) 0.0002(6) -0.0016(6) -0.0022(6)
C23 0.0191(7) 0.0494(11) 0.0246(8) 0.0043(7) 0.0019(6) -0.0003(7)
C24 0.0219(7) 0.0453(10) 0.0248(8) 0.0031(7) 0.0000(6) -0.0093(7)

loop_
_atom_type_symbol
_atom_type_description
_atom_type_scat_dispersion_real
_atom_type_scat_dispersion_imag
_atom_type_scat_source
C C 0.0181 0.0091 'International Tables Vol C Tables 4.2.6.8 and 6.1.1.4'
H H 0.0000 0.0000 'International Tables Vol C Tables 4.2.6.8 and 6.1.1.4'
N N 0.0311 0.0180 'International Tables Vol C Tables 4.2.6.8 and 6.1.1.4'
O O 0.0492 0.0322 'International Tables Vol C Tables 4.2.6.8 and 6.1.1.4'
Zn Zn -1.5491 0.6778 'International Tables Vol C Tables 4.2.6.8 and 6.1.1.4'

loop_
_geom_angle_atom_site_label_1
_geom_angle_atom_site_label_2
_geom_angle_atom_site_label_3
_geom_angle
O4 Zn1 N2 79.29(5)
O4 Zn1 O1 170.64(5)
N2 Zn1 O1 94.27(5)
O4 Zn1 N1 96.99(5)
N2 Zn1 N1 106.11(5)
O1 Zn1 N1 78.16(5)
O4 Zn1 N4 92.45(5)
N2 Zn1 N4 162.31(5)
O1 Zn1 N4 95.55(5)
N1 Zn1 N4 90.30(5)
O4 Zn1 N3 98.81(5)
N2 Zn1 N3 89.58(5)
O1 Zn1 N3 87.84(5)
N1 Zn1 N3 159.55(5)
N4 Zn1 N3 76.15(5)
C6 N1 C2 119.53(14)
C6 N1 Zn1 127.90(11)
C2 N1 Zn1 110.85(10)
C12 N2 C8 119.87(14)
C12 N2 Zn1 127.82(11)
C8 N2 Zn1 111.56(10)
C13 N3 C17 118.20(14)
C13 N3 Zn1 129.10(12)
C17 N3 Zn1 112.66(10)
C22 N4 C18 118.21(14)
C22 N4 Zn1 126.66(11)
C18 N4 Zn1 115.13(10)
C1 O1 Zn1 115.22(10)
C3 O3 H3 109.5
C7 O4 Zn1 114.44(10)
C9 O6 H6 109.5
O2 C1 O1 125.44(15)
O2 C1 C2 117.59(15)
O1 C1 C2 116.97(14)
N1 C2 C3 122.08(15)
N1 C2 C1 116.30(14)
C3 C2 C1 121.57(14)
O3 C3 C2 121.08(15)
O3 C3 C4 120.39(15)
C2 C3 C4 118.51(15)
C5 C4 C3 118.59(16)
C5 C4 H4 120.7
C3 C4 H4 120.7
C4 C5 C6 120.05(15)
C4 C5 H5 120.0
C6 C5 H5 120.0
N1 C6 C5 121.17(15)
N1 C6 H6A 119.4
C5 C6 H6A 119.4
O5 C7 O4 125.67(15)
O5 C7 C8 116.99(14)
O4 C7 C8 117.34(13)
N2 C8 C9 121.95(15)
N2 C8 C7 116.01(13)
C9 C8 C7 122.04(14)
O6 C9 C8 121.00(16)
O6 C9 C10 120.86(15)
C8 C9 C10 118.14(16)
C11 C10 C9 118.94(16)
C11 C10 H10 120.5
C9 C10 H10 120.5
C10 C11 C12 119.94(16)
C10 C11 H11 120.0
C12 C11 H11 120.0
N2 C12 C11 121.14(16)
N2 C12 H12 119.4
C11 C12 H12 119.4
N3 C13 C14 122.80(16)
N3 C13 H13 118.6
C14 C13 H13 118.6
C15 C14 C13 119.12(17)
C15 C14 H14 120.4
C13 C14 H14 120.4
C14 C15 C16 119.79(16)
C14 C15 H15 120.1
C16 C15 H15 120.1
C15 C16 C17 117.20(16)
C15 C16 C23 123.19(16)
C17 C16 C23 119.60(16)
N3 C17 C16 122.87(15)
N3 C17 C18 117.94(14)
C16 C17 C18 119.17(15)
N4 C18 C19 122.32(15)
N4 C18 C17 117.79(14)
C19 C18 C17 119.87(15)
C18 C19 C20 117.74(16)
C18 C19 C24 119.35(16)
C20 C19 C24 122.87(16)
C21 C20 C19 119.30(15)
C21 C20 H20 120.4
C19 C20 H20 120.4
C20 C21 C22 119.07(16)
C20 C21 H21 120.5
C22 C21 H21 120.5
N4 C22 C21 123.34(16)
N4 C22 H22 118.3
C21 C22 H22 118.3
C24 C23 C16 120.74(16)
C24 C23 H23 119.6
C16 C23 H23 119.6
C23 C24 C19 121.26(16)
C23 C24 H24 119.4
C19 C24 H24 119.4

loop_
_geom_bond_atom_site_label_1
_geom_bond_atom_site_label_2
_geom_bond_distance
Zn1 O4 2.0907(11)
Zn1 N2 2.1000(13)
Zn1 O1 2.1059(11)
Zn1 N1 2.1455(13)
Zn1 N4 2.1573(13)
Zn1 N3 2.2339(13)
N1 C6 1.334(2)
N1 C2 1.349(2)
N2 C12 1.335(2)
N2 C8 1.340(2)
N3 C13 1.326(2)
N3 C17 1.356(2)
N4 C22 1.324(2)
N4 C18 1.361(2)
O1 C1 1.262(2)
O2 C1 1.254(2)
O3 C3 1.343(2)
O3 H3 0.8400
O4 C7 1.258(2)
O5 C7 1.256(2)
O6 C9 1.342(2)
O6 H6 0.8400
C1 C2 1.508(2)
C2 C3 1.395(2)
C3 C4 1.395(2)
C4 C5 1.381(3)
C4 H4 0.9500
C5 C6 1.397(2)
C5 H5 0.9500
C6 H6A 0.9500
C7 C8 1.506(2)
C8 C9 1.396(2)
C9 C10 1.399(3)
C10 C11 1.372(3)
C10 H10 0.9500
C11 C12 1.391(2)
C11 H11 0.9500
C12 H12 0.9500
C13 C14 1.406(2)
C13 H13 0.9500
C14 C15 1.368(3)
C14 H14 0.9500
C15 C16 1.404(3)
C15 H15 0.9500
C16 C17 1.411(2)
C16 C23 1.435(3)
C17 C18 1.439(2)
C18 C19 1.406(2)
C19 C20 1.413(3)
C19 C24 1.430(2)
C20 C21 1.367(3)
C20 H20 0.9500
C21 C22 1.400(2)
C21 H21 0.9500
C22 H22 0.9500
C23 C24 1.351(3)
C23 H23 0.9500
C24 H24 0.9500

loop_
_geom_hbond_atom_site_label_D
_geom_hbond_atom_site_label_H
_geom_hbond_atom_site_label_A
_geom_hbond_distance_DH
_geom_hbond_distance_HA
_geom_hbond_distance_DA
_geom_hbond_angle_DHA
_geom_hbond_site_symmetry_A
O3 H3 O2 0.84 1.79 2.5438(19) 147.6 .
O6 H6 O5 0.84 1.80 2.5438(19) 147.5 .
C10 H10 O6 0.95 2.48 3.331(2) 148.5 3_766
C12 H12 O5 0.95 2.54 3.147(2) 122.1 4_565

loop_
_geom_torsion_atom_site_label_1
_geom_torsion_atom_site_label_2
_geom_torsion_atom_site_label_3
_geom_torsion_atom_site_label_4
_geom_torsion
Zn1 O1 C1 O2 168.37(13)
Zn1 O1 C1 C2 -10.49(18)
C6 N1 C2 C3 1.0(2)
Zn1 N1 C2 C3 -165.19(12)
C6 N1 C2 C1 178.81(14)
Zn1 N1 C2 C1 12.59(16)
O2 C1 C2 N1 179.18(14)
O1 C1 C2 N1 -1.9(2)
O2 C1 C2 C3 -3.0(2)
O1 C1 C2 C3 175.92(14)
N1 C2 C3 O3 -179.97(14)
C1 C2 C3 O3 2.4(2)
N1 C2 C3 C4 1.2(2)
C1 C2 C3 C4 -176.44(14)
O3 C3 C4 C5 178.50(15)
C2 C3 C4 C5 -2.7(2)
C3 C4 C5 C6 2.0(2)
C2 N1 C6 C5 -1.8(2)
Zn1 N1 C6 C5 161.84(12)
C4 C5 C6 N1 0.2(2)
Zn1 O4 C7 O5 173.27(13)
Zn1 O4 C7 C8 -6.33(18)
C12 N2 C8 C9 1.2(2)
Zn1 N2 C8 C9 -169.67(12)
C12 N2 C8 C7 -178.84(14)
Zn1 N2 C8 C7 10.30(16)
O5 C7 C8 N2 177.47(14)
O4 C7 C8 N2 -2.9(2)
O5 C7 C8 C9 -2.6(2)
O4 C7 C8 C9 177.07(15)
N2 C8 C9 O6 179.48(15)
C7 C8 C9 O6 -0.5(2)
N2 C8 C9 C10 -0.5(2)
C7 C8 C9 C10 179.55(15)
O6 C9 C10 C11 179.63(16)
C8 C9 C10 C11 -0.4(3)
C9 C10 C11 C12 0.6(3)
C8 N2 C12 C11 -1.0(2)
Zn1 N2 C12 C11 168.23(13)
C10 C11 C12 N2 0.1(3)
C17 N3 C13 C14 -1.1(2)
Zn1 N3 C13 C14 176.61(12)
N3 C13 C14 C15 0.6(3)
C13 C14 C15 C16 0.3(3)
C14 C15 C16 C17 -0.6(2)
C14 C15 C16 C23 178.66(16)
C13 N3 C17 C16 0.7(2)
Zn1 N3 C17 C16 -177.36(11)
C13 N3 C17 C18 -177.72(14)
Zn1 N3 C17 C18 4.24(17)
C15 C16 C17 N3 0.1(2)
C23 C16 C17 N3 -179.14(14)
C15 C16 C17 C18 178.52(14)
C23 C16 C17 C18 -0.8(2)
C22 N4 C18 C19 -1.8(2)
Zn1 N4 C18 C19 177.37(11)
C22 N4 C18 C17 176.40(14)
Zn1 N4 C18 C17 -4.39(17)
N3 C17 C18 N4 -0.1(2)
C16 C17 C18 N4 -178.52(13)
N3 C17 C18 C19 178.23(13)
C16 C17 C18 C19 -0.2(2)
N4 C18 C19 C20 1.5(2)
C17 C18 C19 C20 -176.71(14)
N4 C18 C19 C24 179.30(14)
C17 C18 C19 C24 1.1(2)
C18 C19 C20 C21 0.1(2)
C24 C19 C20 C21 -177.65(15)
C19 C20 C21 C22 -1.2(2)
C18 N4 C22 C21 0.6(2)
Zn1 N4 C22 C21 -178.47(12)
C20 C21 C22 N4 0.9(3)
C15 C16 C23 C24 -178.33(16)
C17 C16 C23 C24 0.9(2)
C16 C23 C24 C19 0.0(3)
C18 C19 C24 C23 -1.0(2)
C20 C19 C24 C23 176.71(16)
